data_7227529
loop_
_publ_author_name
'Hu, Yue-Qiao'
'Zhang, Tao'
'Li, Mu-Qing'
'Wang, Yanyan'
'Zheng, Zhiping'
'Zheng, Yan-Zhen'

_publ_section_title
;
 Copper(i)/(ii)-redox triggered efficient and green rare-earth separation
 using a heterometallic metal--organic framework
;
_journal_issue 5
_journal_name_full 'Green Chem.'
_journal_page_first 1250
_journal_paper_doi 10.1039/C6GC02833K
_journal_volume 19
_journal_year 2017
_chemical_formula_sum 'C48 H40 Cl0 Cu8 I8 N8 Na2 Nd2 O25'
_chemical_formula_weight 2986.86
_chemical_name_common 2-Nd
_chemical_name_systematic
; 
 ? 
;
_space_group_IT_number 20
_symmetry_cell_setting orthorhombic
_symmetry_space_group_name_Hall 'C 2c 2'
_symmetry_space_group_name_H-M 'C 2 2 21'
_atom_sites_solution_hydrogens geom
_atom_sites_solution_primary direct
_atom_sites_solution_secondary difmap
_audit_creation_method SHELXL-97
_cell_angle_alpha 90.00
_cell_angle_beta 90.00
_cell_angle_gamma 90.00
_cell_formula_units_Z 4
_cell_length_a 17.889(2)
_cell_length_b 31.835(4)
_cell_length_c 24.831(3)
_cell_measurement_reflns_used 7822
_cell_measurement_temperature 150(2)
_cell_measurement_theta_max 23.56
_cell_measurement_theta_min 2.28
_cell_volume 14141(3)
_computing_cell_refinement 'Bruker SMART'
_computing_data_collection 'Bruker SMART'
_computing_data_reduction 'Bruker SAINT'
_computing_molecular_graphics 'Bruker SHELXTL'
_computing_publication_material 'Bruker SHELXTL'
_computing_structure_refinement 'SHELXL-97 (Sheldrick, 1997)'
_computing_structure_solution 'SHELXS-97 (Sheldrick, 1990)'
_diffrn_ambient_temperature 150(2)
_diffrn_measured_fraction_theta_full 0.997
_diffrn_measured_fraction_theta_max 0.997
_diffrn_measurement_device_type 'CCD area detector'
_diffrn_measurement_method 'phi and omega scans'
_diffrn_radiation_monochromator graphite
_diffrn_radiation_source 'fine-focus sealed tube'
_diffrn_radiation_type MoK\a
_diffrn_radiation_wavelength 0.71073
_diffrn_reflns_av_R_equivalents 0.0575
_diffrn_reflns_av_sigmaI/netI 0.0928
_diffrn_reflns_limit_h_max 22
_diffrn_reflns_limit_h_min -22
_diffrn_reflns_limit_k_max 39
_diffrn_reflns_limit_k_min -33
_diffrn_reflns_limit_l_max 30
_diffrn_reflns_limit_l_min -26
_diffrn_reflns_number 36780
_diffrn_reflns_theta_full 26.00
_diffrn_reflns_theta_max 26.00
_diffrn_reflns_theta_min 1.31
_exptl_absorpt_coefficient_mu 3.690
_exptl_absorpt_correction_T_max 0.832
_exptl_absorpt_correction_T_min 0.568
_exptl_absorpt_correction_type multi-scan
_exptl_crystal_colour YELLOW
_exptl_crystal_density_diffrn 1.403
_exptl_crystal_density_method 'not measured'
_exptl_crystal_description BLOCK
_exptl_crystal_F_000 5528
_exptl_crystal_size_max 0.21
_exptl_crystal_size_mid 0.13
_exptl_crystal_size_min 0.05
_refine_diff_density_max 1.588
_refine_diff_density_min -1.036
_refine_diff_density_rms 0.230
_refine_ls_extinction_method none
_refine_ls_goodness_of_fit_ref 1.071
_refine_ls_hydrogen_treatment mixed
_refine_ls_matrix_type full
_refine_ls_number_parameters 386
_refine_ls_number_reflns 13898
_refine_ls_number_restraints 49
_refine_ls_restrained_S_all 1.071
_refine_ls_R_factor_all 0.1594
_refine_ls_R_factor_gt 0.0853
_refine_ls_shift/su_max 0.000
_refine_ls_shift/su_mean 0.000
_refine_ls_structure_factor_coef Fsqd
_refine_ls_weighting_details 'calc w=1/[\s^2^(Fo^2^)+(0.1245P)^2^+189.9995P] where P=(Fo^2^+2Fc^2^)/3'
_refine_ls_weighting_scheme calc
_refine_ls_wR_factor_gt 0.2168
_refine_ls_wR_factor_ref 0.2635
_reflns_number_gt 7752
_reflns_number_total 13898
_reflns_threshold_expression >2sigma(I)
_cod_data_source_file c6gc02833k3.cif
_cod_data_source_block 2
_cod_depositor_comments 'Adding full bibliography for 7227519--7227529.cif.'
_cod_original_sg_symbol_H-M C222(1)
_cod_database_code 7227529

loop_
_symmetry_equiv_pos_as_xyz
'x, y, z'
'-x, -y, z+1/2'
'x, -y, -z'
'-x, y, -z+1/2'
'x+1/2, y+1/2, z'
'-x+1/2, -y+1/2, z+1/2'
'x+1/2, -y+1/2, -z'
'-x+1/2, y+1/2, -z+1/2'

loop_
_atom_site_label
_atom_site_type_symbol
_atom_site_fract_x
_atom_site_fract_y
_atom_site_fract_z
_atom_site_U_iso_or_equiv
_atom_site_adp_type
_atom_site_occupancy
_atom_site_symmetry_multiplicity
_atom_site_calc_flag
_atom_site_refinement_flags
Nd1 Nd 0.68555(6) -0.10695(3) -0.45493(6) 0.0739(4) Uani 1 1 d .
I1 I 0.20926(7) -0.01846(4) -0.33508(8) 0.0776(5) Uani 1 1 d .
I2 I 0.30618(8) 0.11143(5) -0.32733(8) 0.0825(5) Uani 1 1 d .
I3 I 0.18472(8) 0.07032(4) -0.47942(7) 0.0722(4) Uani 1 1 d .
I4 I 0.05507(7) 0.09470(4) -0.32693(7) 0.0700(5) Uani 1 1 d .
Cu1 Cu 0.26790(13) 0.05164(9) -0.39377(15) 0.0774(9) Uani 1 1 d .
Cu2 Cu 0.18508(17) 0.05902(9) -0.30492(13) 0.0785(9) Uani 1 1 d .
Cu3 Cu 0.12662(13) 0.03364(8) -0.39386(15) 0.0780(9) Uani 1 1 d .
Cu4 Cu 0.17187(15) 0.11162(7) -0.38624(14) 0.0767(9) Uani 1 1 d .
Na1 Na 0.6928(5) 0.0000 -0.5000 0.058(3) Uani 1 2 d S
O1 O 0.7664(8) -0.1142(5) -0.5366(8) 0.092(5) Uani 1 1 d .
O2 O 0.6792(7) -0.0652(4) -0.5427(6) 0.070(4) Uani 1 1 d .
O3 O 0.7726(7) -0.0450(4) -0.4535(7) 0.074(4) Uani 1 1 d .
O4 O 0.8221(8) -0.1021(5) -0.4238(8) 0.097(6) Uani 1 1 d .
O5 O 0.6177(6) -0.0370(4) -0.4422(7) 0.066(4) Uani 1 1 d .
O6 O 0.5472(8) -0.0930(4) -0.4487(8) 0.087(5) Uani 1 1 d .
O7 O 0.7379(9) -0.1786(5) -0.4510(9) 0.106(3) Uani 1 1 d .
O8 O 0.6307(9) -0.1699(5) -0.4063(9) 0.106(3) Uani 1 1 d .
O9 O 0.6894(14) -0.0943(8) -0.3597(9) 0.149(8) Uani 1 1 d U
H9A H 0.7303 -0.0822 -0.3516 0.179 Uiso 1 1 d R
H9B H 0.6529 -0.0786 -0.3510 0.179 Uiso 1 1 d R
O10 O 0.6183(12) -0.1515(7) -0.5243(12) 0.147(10) Uani 1 1 d .
H10A H 0.6435 -0.1521 -0.5533 0.177 Uiso 1 1 d R
H10D H 0.5755 -0.1410 -0.5305 0.177 Uiso 1 1 d R
N1 N 0.8046(7) -0.0599(4) -0.7252(5) 0.085(6) Uani 1 1 d G
C1 C 0.8354(7) -0.0932(4) -0.6967(6) 0.090(8) Uani 1 1 d G
H1B H 0.8716 -0.1108 -0.7133 0.108 Uiso 1 1 calc R
C2 C 0.8134(8) -0.1009(4) -0.6439(6) 0.072(6) Uani 1 1 d G
H2A H 0.8345 -0.1236 -0.6245 0.086 Uiso 1 1 calc R
C3 C 0.7604(7) -0.0751(5) -0.6196(5) 0.067(6) Uani 1 1 d G
C4 C 0.7295(7) -0.0418(4) -0.6481(6) 0.072(6) Uani 1 1 d GU
H4A H 0.6934 -0.0242 -0.6315 0.086 Uiso 1 1 calc R
C5 C 0.7516(7) -0.0341(4) -0.7009(6) 0.075(6) Uani 1 1 d GU
H5A H 0.7305 -0.0114 -0.7203 0.090 Uiso 1 1 calc R
N2 N 1.0357(5) 0.0013(3) -0.4158(6) 0.069(6) Uani 1 1 d G
C7 C 0.9717(6) 0.0233(3) -0.4305(7) 0.083(8) Uani 1 1 d G
H7A H 0.9741 0.0528 -0.4359 0.100 Uiso 1 1 calc R
C8 C 0.9044(5) 0.0022(3) -0.4372(7) 0.082(8) Uani 1 1 d G
H8A H 0.8607 0.0172 -0.4473 0.098 Uiso 1 1 calc R
C9 C 0.9010(5) -0.0410(3) -0.4293(7) 0.065(6) Uani 1 1 d G
C10 C 0.9649(6) -0.0630(3) -0.4147(7) 0.083(8) Uani 1 1 d G
H10B H 0.9626 -0.0926 -0.4092 0.099 Uiso 1 1 calc R
C11 C 1.0323(5) -0.0419(3) -0.4079(6) 0.073(7) Uani 1 1 d G
H11A H 1.0760 -0.0569 -0.3979 0.087 Uiso 1 1 calc R
N3 N 0.3601(4) 0.0212(4) -0.4168(5) 0.066(5) Uani 1 1 d G
C13 C 0.4305(5) 0.0387(3) -0.4093(5) 0.048(5) Uani 1 1 d G
H13A H 0.4351 0.0671 -0.3980 0.058 Uiso 1 1 calc R
C14 C 0.4942(4) 0.0147(3) -0.4183(5) 0.057(6) Uani 1 1 d G
H14A H 0.5423 0.0267 -0.4131 0.068 Uiso 1 1 calc R
C15 C 0.4875(5) -0.0268(3) -0.4349(6) 0.046(5) Uani 1 1 d G
C16 C 0.4171(6) -0.0444(3) -0.4424(6) 0.071(7) Uani 1 1 d G
H16A H 0.4125 -0.0728 -0.4537 0.086 Uiso 1 1 calc R
C17 C 0.3534(4) -0.0204(4) -0.4334(6) 0.078(8) Uani 1 1 d G
H17A H 0.3053 -0.0323 -0.4385 0.094 Uiso 1 1 calc R
N4 N 0.6670(7) -0.3270(3) -0.4052(7) 0.072(5) Uani 1 1 d G
C19 C 0.7236(8) -0.3102(4) -0.4369(7) 0.106(3) Uani 1 1 d G
H19A H 0.7588 -0.3282 -0.4537 0.127 Uiso 1 1 calc R
C20 C 0.7287(8) -0.2670(4) -0.4439(8) 0.106(3) Uani 1 1 d G
H20A H 0.7674 -0.2555 -0.4655 0.127 Uiso 1 1 calc R
C21 C 0.6772(9) -0.2405(3) -0.4192(9) 0.106(3) Uani 1 1 d G
C22 C 0.6205(9) -0.2574(4) -0.3875(8) 0.106(3) Uani 1 1 d G
H22A H 0.5853 -0.2393 -0.3707 0.127 Uiso 1 1 calc R
C23 C 0.6154(7) -0.3006(4) -0.3805(7) 0.106(3) Uani 1 1 d G
H23A H 0.5767 -0.3121 -0.3588 0.127 Uiso 1 1 calc R
C6 C 0.7354(11) -0.0858(6) -0.5666(14) 0.090(9) Uani 1 1 d .
C12 C 0.8266(10) -0.0661(7) -0.4350(9) 0.065(6) Uani 1 1 d .
C18 C 0.5552(10) -0.0560(7) -0.4412(9) 0.060(6) Uani 1 1 d .
C24 C 0.6844(16) -0.1924(7) -0.4240(14) 0.106(3) Uani 1 1 d U
Na2 Na 0.4913(16) -0.1504(7) -0.3855(12) 0.124(8) Uani 0.50 1 d PU
O1W O 0.557(4) 0.134(2) 0.622(3) 0.21(3) Uani 0.50 1 d PU
O2W O 0.5000 0.014(3) 0.7500 0.33(4) Uani 1 2 d SU
O3W O 0.0000 0.024(3) 0.2500 0.42(6) Uani 1 2 d SU
O4W O 0.409(4) 0.152(2) 0.524(3) 0.21(3) Uani 0.50 1 d PU
O1W' O 0.558(3) 0.1328(16) 0.668(2) 0.133(15) Uani 0.50 1 d PU

loop_
_atom_site_aniso_label
_atom_site_aniso_U_11
_atom_site_aniso_U_22
_atom_site_aniso_U_33
_atom_site_aniso_U_23
_atom_site_aniso_U_13
_atom_site_aniso_U_12
Nd1 0.0377(5) 0.0334(5) 0.1505(12) 0.0197(7) 0.0182(7) 0.0009(4)
I1 0.0549(7) 0.0443(7) 0.1336(15) 0.0093(9) 0.0037(8) 0.0102(6)
I2 0.0495(7) 0.0724(10) 0.1256(14) -0.0241(10) 0.0130(8) -0.0091(7)
I3 0.0530(7) 0.0507(8) 0.1129(12) -0.0009(8) 0.0073(8) 0.0104(6)
I4 0.0424(6) 0.0513(8) 0.1163(13) 0.0112(9) 0.0205(7) 0.0097(5)
Cu1 0.0336(11) 0.0696(18) 0.129(3) -0.0204(18) 0.0049(14) 0.0077(11)
Cu2 0.0640(16) 0.0640(17) 0.108(2) 0.0065(15) 0.0104(17) 0.0202(14)
Cu3 0.0407(12) 0.0516(15) 0.142(3) 0.0105(17) -0.0040(16) -0.0087(11)
Cu4 0.0671(16) 0.0305(12) 0.133(3) 0.0097(15) 0.0367(16) 0.0066(11)
Na1 0.026(4) 0.034(5) 0.115(9) 0.011(5) 0.000 0.000
O1 0.062(9) 0.074(11) 0.141(16) 0.021(11) 0.021(10) 0.026(8)
O2 0.044(7) 0.051(8) 0.114(11) 0.007(8) 0.017(8) 0.010(6)
O3 0.050(8) 0.037(7) 0.133(14) 0.023(9) -0.007(9) -0.001(6)
O4 0.052(8) 0.046(9) 0.192(19) 0.050(10) -0.007(10) -0.002(7)
O5 0.031(6) 0.047(8) 0.119(13) -0.007(8) 0.013(7) -0.001(5)
O6 0.048(8) 0.040(8) 0.173(17) -0.009(10) 0.018(9) -0.004(6)
O7 0.077(5) 0.050(4) 0.191(9) 0.035(5) 0.042(5) 0.012(4)
O8 0.077(5) 0.050(4) 0.191(9) 0.035(5) 0.042(5) 0.012(4)
O9 0.126(14) 0.137(15) 0.185(16) 0.030(13) 0.017(13) -0.005(12)
O10 0.093(14) 0.112(17) 0.24(3) 0.006(18) -0.036(17) -0.007(13)
N1 0.050(10) 0.047(10) 0.16(2) 0.009(11) -0.006(12) 0.012(8)
C1 0.058(14) 0.070(16) 0.14(3) 0.011(17) -0.023(15) 0.018(12)
C2 0.068(12) 0.040(11) 0.106(19) 0.027(12) -0.005(13) 0.035(10)
C3 0.038(10) 0.078(16) 0.084(18) -0.012(14) 0.000(10) 0.009(10)
C4 0.047(11) 0.066(14) 0.103(14) -0.028(13) 0.001(11) 0.018(10)
C5 0.056(13) 0.066(14) 0.103(15) -0.010(14) -0.007(11) 0.027(11)
N2 0.048(9) 0.030(8) 0.128(17) -0.017(9) 0.017(10) 0.005(7)
C7 0.056(12) 0.028(11) 0.17(3) 0.011(13) -0.001(14) 0.000(9)
C8 0.026(9) 0.048(12) 0.17(3) 0.004(14) -0.021(12) -0.003(8)
C9 0.036(9) 0.027(10) 0.13(2) -0.002(11) -0.002(11) 0.008(7)
C10 0.039(10) 0.055(13) 0.15(3) -0.006(15) -0.003(12) -0.002(9)
C11 0.038(10) 0.069(15) 0.11(2) 0.001(14) -0.003(11) -0.002(10)
N3 0.035(8) 0.077(13) 0.087(14) -0.028(11) -0.008(8) -0.002(8)
C13 0.028(8) 0.067(13) 0.049(13) -0.017(10) -0.006(7) 0.011(8)
C14 0.027(8) 0.055(12) 0.087(16) 0.024(12) 0.013(9) 0.007(8)
C15 0.047(10) 0.043(11) 0.050(13) 0.009(9) -0.003(9) 0.009(8)
C16 0.036(10) 0.068(14) 0.11(2) -0.020(14) 0.027(11) -0.004(9)
C17 0.033(9) 0.072(15) 0.13(2) -0.041(15) 0.003(11) 0.012(9)
N4 0.062(10) 0.043(9) 0.113(15) 0.007(10) 0.036(10) 0.004(8)
C19 0.077(5) 0.050(4) 0.191(9) 0.035(5) 0.042(5) 0.012(4)
C20 0.077(5) 0.050(4) 0.191(9) 0.035(5) 0.042(5) 0.012(4)
C21 0.077(5) 0.050(4) 0.191(9) 0.035(5) 0.042(5) 0.012(4)
C22 0.077(5) 0.050(4) 0.191(9) 0.035(5) 0.042(5) 0.012(4)
C23 0.077(5) 0.050(4) 0.191(9) 0.035(5) 0.042(5) 0.012(4)
C6 0.036(10) 0.041(12) 0.19(3) 0.019(16) 0.003(14) 0.020(9)
C12 0.035(10) 0.064(14) 0.096(17) 0.042(13) 0.026(10) 0.013(9)
C18 0.035(9) 0.056(14) 0.088(17) 0.015(12) 0.011(10) 0.021(9)
C24 0.077(5) 0.050(4) 0.191(9) 0.035(5) 0.042(5) 0.012(4)
Na2 0.130(15) 0.083(12) 0.159(16) 0.015(12) 0.019(13) 0.005(12)
O1W 0.22(3) 0.21(3) 0.19(3) -0.009(19) 0.003(19) 0.008(19)
O2W 0.32(4) 0.34(4) 0.33(4) 0.000 0.01(2) 0.000
O3W 0.42(6) 0.43(6) 0.42(6) 0.000 -0.02(2) 0.000
O4W 0.21(3) 0.20(3) 0.21(3) 0.001(19) -0.001(19) 0.027(19)
O1W' 0.14(2) 0.13(2) 0.12(2) 0.005(17) 0.006(17) -0.005(17)

loop_
_atom_type_symbol
_atom_type_description
_atom_type_scat_dispersion_real
_atom_type_scat_dispersion_imag
_atom_type_scat_source
C C 0.0033 0.0016 'International Tables Vol C Tables 4.2.6.8 and 6.1.1.4'
H H 0.0000 0.0000 'International Tables Vol C Tables 4.2.6.8 and 6.1.1.4'
Cl Cl 0.1484 0.1585 'International Tables Vol C Tables 4.2.6.8 and 6.1.1.4'
Cu Cu 0.3201 1.2651 'International Tables Vol C Tables 4.2.6.8 and 6.1.1.4'
I I -0.4742 1.8119 'International Tables Vol C Tables 4.2.6.8 and 6.1.1.4'
N N 0.0061 0.0033 'International Tables Vol C Tables 4.2.6.8 and 6.1.1.4'
Na Na 0.0362 0.0249 'International Tables Vol C Tables 4.2.6.8 and 6.1.1.4'
Nd Nd -0.1943 3.0179 'International Tables Vol C Tables 4.2.6.8 and 6.1.1.4'
O O 0.0106 0.0060 'International Tables Vol C Tables 4.2.6.8 and 6.1.1.4'

loop_
_geom_angle_atom_site_label_1
_geom_angle_atom_site_label_2
_geom_angle_atom_site_label_3
_geom_angle
_geom_angle_site_symmetry_1
_geom_angle_site_symmetry_3
O9 Nd1 O7 96.0(8) . .
O9 Nd1 O1 142.9(7) . .
O7 Nd1 O1 74.1(6) . .
O9 Nd1 O3 80.6(7) . .
O7 Nd1 O3 119.3(5) . .
O1 Nd1 O3 74.1(6) . .
O9 Nd1 O6 86.5(8) . .
O7 Nd1 O6 122.2(5) . .
O1 Nd1 O6 129.4(6) . .
O3 Nd1 O6 118.0(4) . .
O9 Nd1 O10 141.0(9) . .
O7 Nd1 O10 71.9(7) . .
O1 Nd1 O10 70.8(8) . .
O3 Nd1 O10 138.0(7) . .
O6 Nd1 O10 71.0(7) . .
O9 Nd1 O8 71.0(8) . .
O7 Nd1 O8 53.0(5) . .
O1 Nd1 O8 122.4(6) . .
O3 Nd1 O8 148.5(7) . .
O6 Nd1 O8 74.3(5) . .
O10 Nd1 O8 72.4(8) . .
O9 Nd1 O2 139.0(7) . .
O7 Nd1 O2 122.1(6) . .
O1 Nd1 O2 51.9(5) . .
O3 Nd1 O2 68.3(5) . .
O6 Nd1 O2 85.3(5) . .
O10 Nd1 O2 72.0(7) . .
O8 Nd1 O2 143.1(6) . .
O9 Nd1 O5 75.3(7) . .
O7 Nd1 O5 168.7(6) . .
O1 Nd1 O5 117.1(5) . .
O3 Nd1 O5 67.0(4) . .
O6 Nd1 O5 51.1(4) . .
O10 Nd1 O5 110.2(6) . .
O8 Nd1 O5 116.4(5) . .
O2 Nd1 O5 68.4(5) . .
O9 Nd1 O4 70.5(8) . .
O7 Nd1 O4 71.5(6) . .
O1 Nd1 O4 72.5(6) . .
O3 Nd1 O4 50.1(4) . .
O6 Nd1 O4 155.0(6) . .
O10 Nd1 O4 133.6(7) . .
O8 Nd1 O4 105.8(6) . .
O2 Nd1 O4 105.5(5) . .
O5 Nd1 O4 111.3(5) . .
O9 Nd1 C24 83.9(9) . .
O7 Nd1 C24 26.1(6) . .
O1 Nd1 C24 97.7(7) . .
O3 Nd1 C24 139.1(7) . .
O6 Nd1 C24 98.4(6) . .
O10 Nd1 C24 69.1(9) . .
O8 Nd1 C24 26.9(6) . .
O2 Nd1 C24 137.1(8) . .
O5 Nd1 C24 143.3(6) . .
O4 Nd1 C24 89.0(7) . .
O9 Nd1 C18 79.1(8) . .
O7 Nd1 C18 145.9(6) . .
O1 Nd1 C18 128.4(6) . .
O3 Nd1 C18 93.3(5) . .
O6 Nd1 C18 24.8(5) . .
O10 Nd1 C18 90.6(7) . .
O8 Nd1 C18 94.3(6) . .
O2 Nd1 C18 76.7(5) . .
O5 Nd1 C18 26.4(5) . .
O4 Nd1 C18 134.9(6) . .
C24 Nd1 C18 120.5(7) . .
Cu2 I1 Cu3 58.43(10) . .
Cu2 I1 Cu1 58.07(9) . .
Cu3 I1 Cu1 55.82(8) . .
Cu1 I2 Cu2 59.09(10) . .
Cu1 I2 Cu4 56.55(8) . .
Cu2 I2 Cu4 56.08(9) . .
Cu3 I3 Cu1 58.54(9) . .
Cu3 I3 Cu4 59.09(9) . .
Cu1 I3 Cu4 57.74(9) . .
Cu4 I4 Cu2 60.12(10) . .
Cu4 I4 Cu3 56.95(8) . .
Cu2 I4 Cu3 55.58(9) . .
N3 Cu1 Cu4 158.7(4) . .
N3 Cu1 Cu3 134.3(3) . .
Cu4 Cu1 Cu3 60.89(10) . .
N3 Cu1 I2 108.6(3) . .
Cu4 Cu1 I2 65.70(11) . .
Cu3 Cu1 I2 114.68(13) . .
N3 Cu1 I3 109.9(4) . .
Cu4 Cu1 I3 61.29(11) . .
Cu3 Cu1 I3 60.25(11) . .
I2 Cu1 I3 119.24(12) . .
N3 Cu1 Cu2 137.6(5) . .
Cu4 Cu1 Cu2 60.28(11) . .
Cu3 Cu1 Cu2 58.57(12) . .
I2 Cu1 Cu2 63.82(11) . .
I3 Cu1 Cu2 109.30(11) . .
N3 Cu1 I1 94.0(4) . .
Cu4 Cu1 I1 107.25(11) . .
Cu3 Cu1 I1 58.06(9) . .
I2 Cu1 I1 110.04(14) . .
I3 Cu1 I1 112.07(10) . .
Cu2 Cu1 I1 56.25(10) . .
N1 Cu2 Cu3 153.7(4) 2_655 .
N1 Cu2 I1 106.4(4) 2_655 .
Cu3 Cu2 I1 61.65(10) . .
N1 Cu2 Cu4 139.7(4) 2_655 .
Cu3 Cu2 Cu4 60.35(11) . .
I1 Cu2 Cu4 113.28(14) . .
N1 Cu2 I4 106.4(4) 2_655 .
Cu3 Cu2 I4 66.43(10) . .
I1 Cu2 I4 119.44(14) . .
Cu4 Cu2 I4 59.32(9) . .
N1 Cu2 Cu1 140.6(4) 2_655 .
Cu3 Cu2 Cu1 59.23(11) . .
I1 Cu2 Cu1 65.67(10) . .
Cu4 Cu2 Cu1 58.12(11) . .
I4 Cu2 Cu1 110.80(13) . .
N1 Cu2 I2 96.8(4) 2_655 .
Cu3 Cu2 I2 109.39(13) . .
I1 Cu2 I2 112.25(11) . .
Cu4 Cu2 I2 62.39(10) . .
I4 Cu2 I2 112.61(11) . .
Cu1 Cu2 I2 57.08(9) . .
N2 Cu3 Cu2 136.5(5) 1_455 .
N2 Cu3 Cu1 155.1(4) 1_455 .
Cu2 Cu3 Cu1 62.19(12) . .
N2 Cu3 Cu4 139.4(3) 1_455 .
Cu2 Cu3 Cu4 60.97(12) . .
Cu1 Cu3 Cu4 59.25(10) . .
N2 Cu3 I3 109.2(5) 1_455 .
Cu2 Cu3 I3 113.08(12) . .
Cu1 Cu3 I3 61.22(11) . .
Cu4 Cu3 I3 61.09(10) . .
N2 Cu3 I1 106.3(4) 1_455 .
Cu2 Cu3 I1 59.92(10) . .
Cu1 Cu3 I1 66.11(10) . .
Cu4 Cu3 I1 112.33(13) . .
I3 Cu3 I1 119.95(11) . .
N2 Cu3 I4 98.3(4) 1_455 .
Cu2 Cu3 I4 57.99(10) . .
Cu1 Cu3 I4 106.60(12) . .
Cu4 Cu3 I4 56.76(9) . .
I3 Cu3 I4 110.09(10) . .
I1 Cu3 I4 110.73(14) . .
N4 Cu4 Cu1 137.1(4) 5_455 .
N4 Cu4 I4 107.3(4) 5_455 .
Cu1 Cu4 I4 114.93(12) . .
N4 Cu4 Cu3 153.0(5) 5_455 .
Cu1 Cu4 Cu3 59.86(10) . .
I4 Cu4 Cu3 66.29(10) . .
N4 Cu4 Cu2 143.2(5) 5_455 .
Cu1 Cu4 Cu2 61.60(12) . .
I4 Cu4 Cu2 60.56(9) . .
Cu3 Cu4 Cu2 58.68(12) . .
N4 Cu4 I3 106.2(5) 5_455 .
Cu1 Cu4 I3 60.97(10) . .
I4 Cu4 I3 117.11(12) . .
Cu3 Cu4 I3 59.82(11) . .
Cu2 Cu4 I3 110.08(11) . .
N4 Cu4 I2 99.3(5) 5_455 .
Cu1 Cu4 I2 57.75(9) . .
I4 Cu4 I2 112.93(13) . .
Cu3 Cu4 I2 107.44(11) . .
Cu2 Cu4 I2 61.53(10) . .
I3 Cu4 I2 112.08(9) . .
O5 Na1 O5 108.2(8) . 3_554
O5 Na1 O3 74.5(5) . .
O5 Na1 O3 170.4(6) 3_554 .
O5 Na1 O3 170.4(6) . 3_554
O5 Na1 O3 74.5(5) 3_554 3_554
O3 Na1 O3 104.4(8) . 3_554
O5 Na1 O2 76.5(5) . .
O5 Na1 O2 96.4(5) 3_554 .
O3 Na1 O2 75.1(5) . .
O3 Na1 O2 112.6(6) 3_554 .
O5 Na1 O2 96.4(5) . 3_554
O5 Na1 O2 76.5(5) 3_554 3_554
O3 Na1 O2 112.6(6) . 3_554
O3 Na1 O2 75.1(5) 3_554 3_554
O2 Na1 O2 168.1(7) . 3_554
O5 Na1 Nd1 45.2(3) . .
O5 Na1 Nd1 131.5(4) 3_554 .
O3 Na1 Nd1 44.2(3) . .
O3 Na1 Nd1 139.6(4) 3_554 .
O2 Na1 Nd1 45.3(4) . .
O2 Na1 Nd1 134.1(4) 3_554 .
O5 Na1 Nd1 131.5(4) . 3_554
O5 Na1 Nd1 45.2(3) 3_554 3_554
O3 Na1 Nd1 139.6(4) . 3_554
O3 Na1 Nd1 44.2(3) 3_554 3_554
O2 Na1 Nd1 134.1(4) . 3_554
O2 Na1 Nd1 45.3(4) 3_554 3_554
Nd1 Na1 Nd1 175.8(3) . 3_554
C6 O1 Nd1 98.8(15) . .
C6 O2 Na1 123.8(13) . .
C6 O2 Nd1 95.2(14) . .
Na1 O2 Nd1 94.1(5) . .
C12 O3 Na1 167.5(13) . .
C12 O3 Nd1 93.6(12) . .
Na1 O3 Nd1 95.5(5) . .
C12 O4 Nd1 93.0(12) . .
C18 O5 Na1 140.5(15) . .
C18 O5 Nd1 90.3(11) . .
Na1 O5 Nd1 95.3(5) . .
C18 O6 Nd1 93.7(11) . .
C18 O6 Na2 129.8(17) . .
Nd1 O6 Na2 106.9(8) . .
C24 O7 Nd1 93.2(14) . .
C24 O8 Nd1 89.3(13) . .
C24 O8 Na2 156(2) . .
Nd1 O8 Na2 106.0(7) . .
Nd1 O9 H9A 109.5 . .
Nd1 O9 H9B 109.1 . .
H9A O9 H9B 109.5 . .
Nd1 O10 H10A 109.8 . .
Nd1 O10 H10D 109.3 . .
H10A O10 H10D 109.5 . .
C1 N1 C5 120.0 . .
C1 N1 Cu2 118.7(7) . 2_654
C5 N1 Cu2 119.2(7) . 2_654
C2 C1 N1 120.0 . .
C2 C1 H1B 120.0 . .
N1 C1 H1B 120.0 . .
C1 C2 C3 120.0 . .
C1 C2 H2A 120.0 . .
C3 C2 H2A 120.0 . .
C4 C3 C2 120.0 . .
C4 C3 C6 121.6(11) . .
C2 C3 C6 118.2(12) . .
C3 C4 C5 120.0 . .
C3 C4 H4A 120.0 . .
C5 C4 H4A 120.0 . .
C4 C5 N1 120.0 . .
C4 C5 H5A 120.0 . .
N1 C5 H5A 120.0 . .
C7 N2 C11 120.0 . .
C7 N2 Cu3 118.7(6) . 1_655
C11 N2 Cu3 120.4(6) . 1_655
C8 C7 N2 120.0 . .
C8 C7 H7A 120.0 . .
N2 C7 H7A 120.0 . .
C7 C8 C9 120.0 . .
C7 C8 H8A 120.0 . .
C9 C8 H8A 120.0 . .
C8 C9 C10 120.0 . .
C8 C9 C12 122.1(10) . .
C10 C9 C12 117.9(10) . .
C11 C10 C9 120.0 . .
C11 C10 H10B 120.0 . .
C9 C10 H10B 120.0 . .
C10 C11 N2 120.0 . .
C10 C11 H11A 120.0 . .
N2 C11 H11A 120.0 . .
C13 N3 C17 120.0 . .
C13 N3 Cu1 121.0(6) . .
C17 N3 Cu1 118.4(6) . .
C14 C13 N3 120.0 . .
C14 C13 H13A 120.0 . .
N3 C13 H13A 120.0 . .
C13 C14 C15 120.0 . .
C13 C14 H14A 120.0 . .
C15 C14 H14A 120.0 . .
C16 C15 C14 120.0 . .
C16 C15 C18 117.3(11) . .
C14 C15 C18 122.5(11) . .
C15 C16 C17 120.0 . .
C15 C16 H16A 120.0 . .
C17 C16 H16A 120.0 . .
C16 C17 N3 120.0 . .
C16 C17 H17A 120.0 . .
N3 C17 H17A 120.0 . .
C19 N4 C23 120.0 . .
C19 N4 Cu4 118.3(6) . 5_545
C23 N4 Cu4 120.9(7) . 5_545
N4 C19 C20 120.0 . .
N4 C19 H19A 120.0 . .
C20 C19 H19A 120.0 . .
C19 C20 C21 120.0 . .
C19 C20 H20A 120.0 . .
C21 C20 H20A 120.0 . .
C20 C21 C22 120.0 . .
C20 C21 C24 120.7(13) . .
C22 C21 C24 119.2(13) . .
C23 C22 C21 120.0 . .
C23 C22 H22A 120.0 . .
C21 C22 H22A 120.0 . .
C22 C23 N4 120.0 . .
C22 C23 H23A 120.0 . .
N4 C23 H23A 120.0 . .
O1 C6 O2 114(3) . .
O1 C6 C3 124.0(19) . .
O2 C6 C3 121.8(19) . .
O1 C6 Nd1 55.8(14) . .
O2 C6 Nd1 58.3(14) . .
C3 C6 Nd1 178.8(17) . .
O4 C12 O3 123.2(19) . .
O4 C12 C9 122.3(16) . .
O3 C12 C9 114.5(16) . .
O4 C12 Nd1 62.8(12) . .
O3 C12 Nd1 60.5(10) . .
C9 C12 Nd1 174.0(13) . .
O6 C18 O5 124.7(16) . .
O6 C18 C15 121.0(17) . .
O5 C18 C15 114.1(17) . .
O6 C18 Nd1 61.5(10) . .
O5 C18 Nd1 63.3(9) . .
C15 C18 Nd1 177.2(13) . .
O7 C24 O8 124(2) . .
O7 C24 C21 117(2) . .
O8 C24 C21 118(2) . .
O7 C24 Nd1 60.7(11) . .
O8 C24 Nd1 63.8(11) . .
C21 C24 Nd1 168(2) . .
O6 Na2 O8 71.5(8) . .
O6 Na2 Nd1 35.8(5) . .
O8 Na2 Nd1 36.3(5) . .

loop_
_geom_bond_atom_site_label_1
_geom_bond_atom_site_label_2
_geom_bond_distance
_geom_bond_site_symmetry_2
Nd1 O9 2.40(2) .
Nd1 O7 2.469(15) .
Nd1 O1 2.501(17) .
Nd1 O3 2.513(13) .
Nd1 O6 2.518(14) .
Nd1 O10 2.53(2) .
Nd1 O8 2.538(16) .
Nd1 O2 2.555(15) .
Nd1 O5 2.555(12) .
Nd1 O4 2.567(15) .
Nd1 C24 2.83(2) .
Nd1 C18 2.860(17) .
I1 Cu2 2.614(3) .
I1 Cu3 2.658(3) .
I1 Cu1 2.864(4) .
I2 Cu1 2.610(3) .
I2 Cu2 2.790(3) .
I2 Cu4 2.813(4) .
I3 Cu3 2.638(4) .
I3 Cu1 2.663(4) .
I3 Cu4 2.671(4) .
I4 Cu4 2.612(3) .
I4 Cu2 2.646(3) .
I4 Cu3 2.860(4) .
Cu1 N3 1.997(8) .
Cu1 Cu4 2.575(3) .
Cu1 Cu3 2.591(3) .
Cu1 Cu2 2.668(4) .
Cu2 N1 1.989(13) 2_655
Cu2 Cu3 2.574(5) .
Cu2 Cu4 2.634(4) .
Cu3 N2 2.002(8) 1_455
Cu3 Cu4 2.618(4) .
Cu4 N4 2.012(10) 5_455
Na1 O5 2.293(15) .
Na1 O5 2.293(15) 3_554
Na1 O3 2.328(15) .
Na1 O3 2.328(15) 3_554
Na1 O2 2.342(14) .
Na1 O2 2.342(14) 3_554
Na1 Nd1 3.5862(11) 3_554
O1 C6 1.30(3) .
O2 C6 1.34(3) .
O3 C12 1.26(2) .
O4 C12 1.18(2) .
O5 C18 1.27(2) .
O6 C18 1.20(2) .
O6 Na2 2.61(3) .
O7 C24 1.25(3) .
O8 C24 1.28(3) .
O8 Na2 2.62(3) .
O9 H9A 0.8501 .
O9 H9B 0.8502 .
O10 H10A 0.8502 .
O10 H10D 0.8500 .
N1 C1 1.3900 .
N1 C5 1.3900 .
N1 Cu2 1.989(13) 2_654
C1 C2 1.3900 .
C1 H1B 0.9500 .
C2 C3 1.3900 .
C2 H2A 0.9500 .
C3 C4 1.3900 .
C3 C6 1.43(3) .
C4 C5 1.3900 .
C4 H4A 0.9500 .
C5 H5A 0.9500 .
N2 C7 1.3900 .
N2 C11 1.3900 .
N2 Cu3 2.002(8) 1_655
C7 C8 1.3900 .
C7 H7A 0.9500 .
C8 C9 1.3900 .
C8 H8A 0.9500 .
C9 C10 1.3900 .
C9 C12 1.56(2) .
C10 C11 1.3900 .
C10 H10B 0.9500 .
C11 H11A 0.9500 .
N3 C13 1.3900 .
N3 C17 1.3900 .
C13 C14 1.3900 .
C13 H13A 0.9500 .
C14 C15 1.3900 .
C14 H14A 0.9500 .
C15 C16 1.3900 .
C15 C18 1.535(18) .
C16 C17 1.3900 .
C16 H16A 0.9500 .
C17 H17A 0.9500 .
N4 C19 1.3900 .
N4 C23 1.3900 .
N4 Cu4 2.012(10) 5_545
C19 C20 1.3900 .
C19 H19A 0.9500 .
C20 C21 1.3900 .
C20 H20A 0.9500 .
C21 C22 1.3900 .
C21 C24 1.54(3) .
C22 C23 1.3900 .
C22 H22A 0.9500 .
C23 H23A 0.9500 .
O1W O1W' 1.15(7) .

loop_
_geom_torsion_atom_site_label_1
_geom_torsion_atom_site_label_2
_geom_torsion_atom_site_label_3
_geom_torsion_atom_site_label_4
_geom_torsion
_geom_torsion_site_symmetry_1
_geom_torsion_site_symmetry_4
Cu2 I2 Cu1 N3 -134.7(5) . .
Cu4 I2 Cu1 N3 157.9(5) . .
Cu2 I2 Cu1 Cu4 67.41(10) . .
Cu2 I2 Cu1 Cu3 30.08(14) . .
Cu4 I2 Cu1 Cu3 -37.33(14) . .
Cu2 I2 Cu1 I3 98.45(13) . .
Cu4 I2 Cu1 I3 31.03(10) . .
Cu4 I2 Cu1 Cu2 -67.41(10) . .
Cu2 I2 Cu1 I1 -33.05(9) . .
Cu4 I2 Cu1 I1 -100.46(11) . .
Cu3 I3 Cu1 N3 130.4(4) . .
Cu4 I3 Cu1 N3 -158.6(4) . .
Cu3 I3 Cu1 Cu4 -70.98(11) . .
Cu4 I3 Cu1 Cu3 70.98(11) . .
Cu3 I3 Cu1 I2 -103.37(15) . .
Cu4 I3 Cu1 I2 -32.39(11) . .
Cu3 I3 Cu1 Cu2 -33.22(12) . .
Cu4 I3 Cu1 Cu2 37.76(11) . .
Cu3 I3 Cu1 I1 27.23(10) . .
Cu4 I3 Cu1 I1 98.21(12) . .
Cu2 I1 Cu1 N3 147.5(4) . .
Cu3 I1 Cu1 N3 -141.3(4) . .
Cu2 I1 Cu1 Cu4 -33.73(14) . .
Cu3 I1 Cu1 Cu4 37.45(14) . .
Cu2 I1 Cu1 Cu3 -71.19(13) . .
Cu2 I1 Cu1 I2 36.06(11) . .
Cu3 I1 Cu1 I2 107.24(13) . .
Cu2 I1 Cu1 I3 -99.10(13) . .
Cu3 I1 Cu1 I3 -27.91(12) . .
Cu3 I1 Cu1 Cu2 71.19(13) . .
Cu3 I1 Cu2 N1 154.5(4) . 2_655
Cu1 I1 Cu2 N1 -138.7(4) . 2_655
Cu1 I1 Cu2 Cu3 66.80(11) . .
Cu3 I1 Cu2 Cu4 -32.43(12) . .
Cu1 I1 Cu2 Cu4 34.37(12) . .
Cu3 I1 Cu2 I4 34.30(13) . .
Cu1 I1 Cu2 I4 101.09(15) . .
Cu3 I1 Cu2 Cu1 -66.80(11) . .
Cu3 I1 Cu2 I2 -100.77(14) . .
Cu1 I1 Cu2 I2 -33.98(11) . .
Cu4 I4 Cu2 N1 138.6(5) . 2_655
Cu3 I4 Cu2 N1 -153.0(5) . 2_655
Cu4 I4 Cu2 Cu3 -68.36(11) . .
Cu4 I4 Cu2 I1 -101.11(16) . .
Cu3 I4 Cu2 I1 -32.75(12) . .
Cu3 I4 Cu2 Cu4 68.36(11) . .
Cu4 I4 Cu2 Cu1 -28.06(12) . .
Cu3 I4 Cu2 Cu1 40.29(12) . .
Cu4 I4 Cu2 I2 33.81(12) . .
Cu3 I4 Cu2 I2 102.17(14) . .
N3 Cu1 Cu2 N1 33.8(9) . 2_655
Cu4 Cu1 Cu2 N1 -131.2(7) . 2_655
Cu3 Cu1 Cu2 N1 156.8(7) . 2_655
I2 Cu1 Cu2 N1 -55.5(7) . 2_655
I3 Cu1 Cu2 N1 -169.4(6) . 2_655
I1 Cu1 Cu2 N1 86.5(7) . 2_655
N3 Cu1 Cu2 Cu3 -122.9(5) . .
Cu4 Cu1 Cu2 Cu3 72.07(12) . .
I2 Cu1 Cu2 Cu3 147.75(13) . .
I3 Cu1 Cu2 Cu3 33.88(11) . .
I1 Cu1 Cu2 Cu3 -70.29(10) . .
N3 Cu1 Cu2 I1 -52.7(5) . .
Cu4 Cu1 Cu2 I1 142.36(14) . .
Cu3 Cu1 Cu2 I1 70.29(10) . .
I2 Cu1 Cu2 I1 -141.97(11) . .
I3 Cu1 Cu2 I1 104.17(12) . .
N3 Cu1 Cu2 Cu4 165.0(5) . .
Cu3 Cu1 Cu2 Cu4 -72.07(12) . .
I2 Cu1 Cu2 Cu4 75.67(11) . .
I3 Cu1 Cu2 Cu4 -38.19(12) . .
I1 Cu1 Cu2 Cu4 -142.36(14) . .
N3 Cu1 Cu2 I4 -166.6(5) . .
Cu4 Cu1 Cu2 I4 28.45(12) . .
Cu3 Cu1 Cu2 I4 -43.62(12) . .
I2 Cu1 Cu2 I4 104.12(12) . .
I3 Cu1 Cu2 I4 -9.74(17) . .
I1 Cu1 Cu2 I4 -113.91(14) . .
N3 Cu1 Cu2 I2 89.3(5) . .
Cu4 Cu1 Cu2 I2 -75.67(11) . .
Cu3 Cu1 Cu2 I2 -147.75(13) . .
I3 Cu1 Cu2 I2 -113.87(13) . .
I1 Cu1 Cu2 I2 141.97(11) . .
Cu1 I2 Cu2 N1 148.2(4) . 2_655
Cu4 I2 Cu2 N1 -143.6(4) . 2_655
Cu1 I2 Cu2 Cu3 -29.09(12) . .
Cu4 I2 Cu2 Cu3 39.10(11) . .
Cu1 I2 Cu2 I1 37.34(12) . .
Cu4 I2 Cu2 I1 105.54(15) . .
Cu1 I2 Cu2 Cu4 -68.19(12) . .
Cu1 I2 Cu2 I4 -100.88(15) . .
Cu4 I2 Cu2 I4 -32.68(11) . .
Cu4 I2 Cu2 Cu1 68.19(12) . .
N1 Cu2 Cu3 N2 13.5(10) 2_655 1_455
I1 Cu2 Cu3 N2 82.0(5) . 1_455
Cu4 Cu2 Cu3 N2 -132.6(5) . 1_455
I4 Cu2 Cu3 N2 -65.7(5) . 1_455
Cu1 Cu2 Cu3 N2 159.1(5) . 1_455
I2 Cu2 Cu3 N2 -172.6(5) . 1_455
N1 Cu2 Cu3 Cu1 -145.6(9) 2_655 .
I1 Cu2 Cu3 Cu1 -77.08(10) . .
Cu4 Cu2 Cu3 Cu1 68.38(11) . .
I4 Cu2 Cu3 Cu1 135.29(12) . .
I2 Cu2 Cu3 Cu1 28.36(11) . .
N1 Cu2 Cu3 Cu4 146.0(9) 2_655 .
I1 Cu2 Cu3 Cu4 -145.47(12) . .
I4 Cu2 Cu3 Cu4 66.90(8) . .
Cu1 Cu2 Cu3 Cu4 -68.38(11) . .
I2 Cu2 Cu3 Cu4 -40.03(10) . .
N1 Cu2 Cu3 I3 179.1(8) 2_655 .
I1 Cu2 Cu3 I3 -112.35(12) . .
Cu4 Cu2 Cu3 I3 33.12(11) . .
I4 Cu2 Cu3 I3 100.02(11) . .
Cu1 Cu2 Cu3 I3 -35.27(12) . .
I2 Cu2 Cu3 I3 -6.91(16) . .
N1 Cu2 Cu3 I1 -68.5(8) 2_655 .
Cu4 Cu2 Cu3 I1 145.47(12) . .
I4 Cu2 Cu3 I1 -147.63(11) . .
Cu1 Cu2 Cu3 I1 77.08(10) . .
I2 Cu2 Cu3 I1 105.44(11) . .
N1 Cu2 Cu3 I4 79.1(8) 2_655 .
I1 Cu2 Cu3 I4 147.63(11) . .
Cu4 Cu2 Cu3 I4 -66.90(8) . .
Cu1 Cu2 Cu3 I4 -135.29(12) . .
I2 Cu2 Cu3 I4 -106.93(11) . .
N3 Cu1 Cu3 N2 -16.5(13) . 1_455
Cu4 Cu1 Cu3 N2 144.6(10) . 1_455
I2 Cu1 Cu3 N2 -176.1(10) . 1_455
I3 Cu1 Cu3 N2 73.0(10) . 1_455
Cu2 Cu1 Cu3 N2 -144.3(10) . 1_455
I1 Cu1 Cu3 N2 -77.0(10) . 1_455
N3 Cu1 Cu3 Cu2 127.8(6) . .
Cu4 Cu1 Cu3 Cu2 -71.06(13) . .
I2 Cu1 Cu3 Cu2 -31.81(14) . .
I3 Cu1 Cu3 Cu2 -142.70(12) . .
I1 Cu1 Cu3 Cu2 67.28(11) . .
N3 Cu1 Cu3 Cu4 -161.1(6) . .
I2 Cu1 Cu3 Cu4 39.25(15) . .
I3 Cu1 Cu3 Cu4 -71.64(11) . .
Cu2 Cu1 Cu3 Cu4 71.06(13) . .
I1 Cu1 Cu3 Cu4 138.34(15) . .
N3 Cu1 Cu3 I3 -89.5(6) . .
Cu4 Cu1 Cu3 I3 71.64(11) . .
I2 Cu1 Cu3 I3 110.89(15) . .
Cu2 Cu1 Cu3 I3 142.70(12) . .
I1 Cu1 Cu3 I3 -150.02(12) . .
N3 Cu1 Cu3 I1 60.5(6) . .
Cu4 Cu1 Cu3 I1 -138.34(15) . .
I2 Cu1 Cu3 I1 -99.09(16) . .
I3 Cu1 Cu3 I1 150.02(12) . .
Cu2 Cu1 Cu3 I1 -67.28(11) . .
N3 Cu1 Cu3 I4 166.3(6) . .
Cu4 Cu1 Cu3 I4 -32.55(13) . .
I2 Cu1 Cu3 I4 6.7(2) . .
I3 Cu1 Cu3 I4 -104.20(11) . .
Cu2 Cu1 Cu3 I4 38.50(12) . .
I1 Cu1 Cu3 I4 105.78(14) . .
Cu1 I3 Cu3 N2 -154.7(4) . 1_455
Cu4 I3 Cu3 N2 136.6(4) . 1_455
Cu1 I3 Cu3 Cu2 35.64(12) . .
Cu4 I3 Cu3 Cu2 -33.07(12) . .
Cu4 I3 Cu3 Cu1 -68.71(11) . .
Cu1 I3 Cu3 Cu4 68.71(11) . .
Cu1 I3 Cu3 I1 -31.82(12) . .
Cu4 I3 Cu3 I1 -100.54(15) . .
Cu1 I3 Cu3 I4 98.40(13) . .
Cu4 I3 Cu3 I4 29.69(10) . .
Cu2 I1 Cu3 N2 -134.8(4) . 1_455
Cu1 I1 Cu3 N2 154.7(5) . 1_455
Cu1 I1 Cu3 Cu2 -70.54(12) . .
Cu2 I1 Cu3 Cu1 70.54(12) . .
Cu2 I1 Cu3 Cu4 32.40(14) . .
Cu1 I1 Cu3 Cu4 -38.14(13) . .
Cu2 I1 Cu3 I3 100.90(15) . .
Cu1 I1 Cu3 I3 30.36(12) . .
Cu2 I1 Cu3 I4 -29.04(10) . .
Cu1 I1 Cu3 I4 -99.58(12) . .
Cu4 I4 Cu3 N2 -145.2(4) . 1_455
Cu2 I4 Cu3 N2 140.7(4) . 1_455
Cu4 I4 Cu3 Cu2 74.06(13) . .
Cu4 I4 Cu3 Cu1 33.57(14) . .
Cu2 I4 Cu3 Cu1 -40.50(14) . .
Cu2 I4 Cu3 Cu4 -74.06(13) . .
Cu4 I4 Cu3 I3 -31.23(11) . .
Cu2 I4 Cu3 I3 -105.29(12) . .
Cu4 I4 Cu3 I1 103.75(13) . .
Cu2 I4 Cu3 I1 29.69(10) . .
N3 Cu1 Cu4 N4 -12.2(14) . 5_455
Cu3 Cu1 Cu4 N4 -152.6(8) . 5_455
I2 Cu1 Cu4 N4 66.5(8) . 5_455
I3 Cu1 Cu4 N4 -82.7(8) . 5_455
Cu2 Cu1 Cu4 N4 139.0(8) . 5_455
I1 Cu1 Cu4 N4 171.2(8) . 5_455
N3 Cu1 Cu4 I4 178.9(10) . .
Cu3 Cu1 Cu4 I4 38.50(16) . .
I2 Cu1 Cu4 I4 -102.40(15) . .
I3 Cu1 Cu4 I4 108.46(15) . .
Cu2 Cu1 Cu4 I4 -29.83(14) . .
I1 Cu1 Cu4 I4 2.3(2) . .
N3 Cu1 Cu4 Cu3 140.4(11) . .
I2 Cu1 Cu4 Cu3 -140.90(16) . .
I3 Cu1 Cu4 Cu3 69.96(12) . .
Cu2 Cu1 Cu4 Cu3 -68.33(14) . .
I1 Cu1 Cu4 Cu3 -36.21(13) . .
N3 Cu1 Cu4 Cu2 -151.2(10) . .
Cu3 Cu1 Cu4 Cu2 68.33(14) . .
I2 Cu1 Cu4 Cu2 -72.57(12) . .
I3 Cu1 Cu4 Cu2 138.29(12) . .
I1 Cu1 Cu4 Cu2 32.12(13) . .
N3 Cu1 Cu4 I3 70.5(10) . .
Cu3 Cu1 Cu4 I3 -69.96(12) . .
I2 Cu1 Cu4 I3 149.14(11) . .
Cu2 Cu1 Cu4 I3 -138.29(12) . .
I1 Cu1 Cu4 I3 -106.17(12) . .
N3 Cu1 Cu4 I2 -78.7(10) . .
Cu3 Cu1 Cu4 I2 140.90(16) . .
I3 Cu1 Cu4 I2 -149.14(11) . .
Cu2 Cu1 Cu4 I2 72.57(12) . .
I1 Cu1 Cu4 I2 104.69(14) . .
Cu2 I4 Cu4 N4 -141.9(6) . 5_455
Cu3 I4 Cu4 N4 151.9(6) . 5_455
Cu2 I4 Cu4 Cu1 30.16(15) . .
Cu3 I4 Cu4 Cu1 -36.02(14) . .
Cu2 I4 Cu4 Cu3 66.17(12) . .
Cu3 I4 Cu4 Cu2 -66.17(12) . .
Cu2 I4 Cu4 I3 98.86(13) . .
Cu3 I4 Cu4 I3 32.69(11) . .
Cu2 I4 Cu4 I2 -33.59(10) . .
Cu3 I4 Cu4 I2 -99.76(12) . .
N2 Cu3 Cu4 N4 -21.5(12) 1_455 5_455
Cu2 Cu3 Cu4 N4 -150.4(9) . 5_455
Cu1 Cu3 Cu4 N4 136.5(9) . 5_455
I3 Cu3 Cu4 N4 64.6(9) . 5_455
I1 Cu3 Cu4 N4 177.6(9) . 5_455
I4 Cu3 Cu4 N4 -81.6(9) . 5_455
N2 Cu3 Cu4 Cu1 -158.0(7) 1_455 .
Cu2 Cu3 Cu4 Cu1 73.11(14) . .
I3 Cu3 Cu4 Cu1 -71.85(12) . .
I1 Cu3 Cu4 Cu1 41.08(14) . .
I4 Cu3 Cu4 Cu1 141.94(16) . .
N2 Cu3 Cu4 I4 60.1(7) 1_455 .
Cu2 Cu3 Cu4 I4 -68.83(11) . .
Cu1 Cu3 Cu4 I4 -141.94(16) . .
I3 Cu3 Cu4 I4 146.21(11) . .
I1 Cu3 Cu4 I4 -100.86(15) . .
N2 Cu3 Cu4 Cu2 128.9(7) 1_455 .
Cu1 Cu3 Cu4 Cu2 -73.11(14) . .
I3 Cu3 Cu4 Cu2 -144.96(11) . .
I1 Cu3 Cu4 Cu2 -32.02(13) . .
I4 Cu3 Cu4 Cu2 68.83(11) . .
N2 Cu3 Cu4 I3 -86.1(7) 1_455 .
Cu2 Cu3 Cu4 I3 144.96(11) . .
Cu1 Cu3 Cu4 I3 71.85(12) . .
I1 Cu3 Cu4 I3 112.94(14) . .
I4 Cu3 Cu4 I3 -146.21(11) . .
N2 Cu3 Cu4 I2 168.0(7) 1_455 .
Cu2 Cu3 Cu4 I2 39.11(12) . .
Cu1 Cu3 Cu4 I2 -33.99(14) . .
I3 Cu3 Cu4 I2 -105.85(11) . .
I1 Cu3 Cu4 I2 7.09(18) . .
I4 Cu3 Cu4 I2 107.94(13) . .
N1 Cu2 Cu4 N4 0.5(9) 2_655 5_455
Cu3 Cu2 Cu4 N4 158.0(6) . 5_455
I1 Cu2 Cu4 N4 -169.1(6) . 5_455
I4 Cu2 Cu4 N4 79.4(6) . 5_455
Cu1 Cu2 Cu4 N4 -131.8(6) . 5_455
I2 Cu2 Cu4 N4 -65.2(6) . 5_455
N1 Cu2 Cu4 Cu1 132.4(6) 2_655 .
Cu3 Cu2 Cu4 Cu1 -70.18(12) . .
I1 Cu2 Cu4 Cu1 -37.28(12) . .
I4 Cu2 Cu4 Cu1 -148.81(14) . .
I2 Cu2 Cu4 Cu1 66.62(9) . .
N1 Cu2 Cu4 I4 -78.8(6) 2_655 .
Cu3 Cu2 Cu4 I4 78.63(11) . .
I1 Cu2 Cu4 I4 111.53(14) . .
Cu1 Cu2 Cu4 I4 148.81(14) . .
I2 Cu2 Cu4 I4 -144.57(11) . .
N1 Cu2 Cu4 Cu3 -157.5(6) 2_655 .
I1 Cu2 Cu4 Cu3 32.89(12) . .
I4 Cu2 Cu4 Cu3 -78.63(11) . .
Cu1 Cu2 Cu4 Cu3 70.18(12) . .
I2 Cu2 Cu4 Cu3 136.79(11) . .
N1 Cu2 Cu4 I3 170.6(6) 2_655 .
Cu3 Cu2 Cu4 I3 -31.90(11) . .
I1 Cu2 Cu4 I3 0.99(17) . .
I4 Cu2 Cu4 I3 -110.53(12) . .
Cu1 Cu2 Cu4 I3 38.28(11) . .
I2 Cu2 Cu4 I3 104.89(11) . .
N1 Cu2 Cu4 I2 65.7(6) 2_655 .
Cu3 Cu2 Cu4 I2 -136.79(11) . .
I1 Cu2 Cu4 I2 -103.90(13) . .
I4 Cu2 Cu4 I2 144.57(11) . .
Cu1 Cu2 Cu4 I2 -66.62(9) . .
Cu3 I3 Cu4 N4 -154.7(4) . 5_455
Cu1 I3 Cu4 N4 135.3(4) . 5_455
Cu3 I3 Cu4 Cu1 70.03(11) . .
Cu3 I3 Cu4 I4 -34.89(10) . .
Cu1 I3 Cu4 I4 -104.93(14) . .
Cu1 I3 Cu4 Cu3 -70.03(11) . .
Cu3 I3 Cu4 Cu2 31.48(11) . .
Cu1 I3 Cu4 Cu2 -38.55(12) . .
Cu3 I3 Cu4 I2 97.94(12) . .
Cu1 I3 Cu4 I2 27.91(10) . .
Cu1 I2 Cu4 N4 -140.8(4) . 5_455
Cu2 I2 Cu4 N4 146.6(4) . 5_455
Cu2 I2 Cu4 Cu1 -72.68(12) . .
Cu1 I2 Cu4 I4 105.92(14) . .
Cu2 I2 Cu4 I4 33.24(10) . .
Cu1 I2 Cu4 Cu3 34.87(14) . .
Cu2 I2 Cu4 Cu3 -37.81(13) . .
Cu1 I2 Cu4 Cu2 72.68(12) . .
Cu1 I2 Cu4 I3 -28.94(11) . .
Cu2 I2 Cu4 I3 -101.63(12) . .
O9 Nd1 Na1 O5 -54.2(8) . .
O7 Nd1 Na1 O5 -173.6(13) . .
O1 Nd1 Na1 O5 163.3(7) . .
O3 Nd1 Na1 O5 -118.6(8) . .
O6 Nd1 Na1 O5 31.2(7) . .
O10 Nd1 Na1 O5 98.3(8) . .
O8 Nd1 Na1 O5 7.7(14) . .
O2 Nd1 Na1 O5 121.4(7) . .
O4 Nd1 Na1 O5 -124.5(7) . .
C24 Nd1 Na1 O5 162(14) . .
C18 Nd1 Na1 O5 18.5(8) . .
O9 Nd1 Na1 O5 -127.4(8) . 3_554
O7 Nd1 Na1 O5 113.2(13) . 3_554
O1 Nd1 Na1 O5 90.1(7) . 3_554
O3 Nd1 Na1 O5 168.2(9) . 3_554
O6 Nd1 Na1 O5 -42.0(7) . 3_554
O10 Nd1 Na1 O5 25.1(9) . 3_554
O8 Nd1 Na1 O5 -65.5(14) . 3_554
O2 Nd1 Na1 O5 48.2(7) . 3_554
O5 Nd1 Na1 O5 -73.2(11) . 3_554
O4 Nd1 Na1 O5 162.3(7) . 3_554
C24 Nd1 Na1 O5 89(14) . 3_554
C18 Nd1 Na1 O5 -54.6(8) . 3_554
O9 Nd1 Na1 O3 64.4(9) . .
O7 Nd1 Na1 O3 -55.0(14) . .
O1 Nd1 Na1 O3 -78.0(8) . .
O6 Nd1 Na1 O3 149.9(8) . .
O10 Nd1 Na1 O3 -143.0(9) . .
O8 Nd1 Na1 O3 126.3(15) . .
O2 Nd1 Na1 O3 -119.9(8) . .
O5 Nd1 Na1 O3 118.6(8) . .
O4 Nd1 Na1 O3 -5.9(8) . .
C24 Nd1 Na1 O3 -79(14) . .
C18 Nd1 Na1 O3 137.2(8) . .
O9 Nd1 Na1 O3 113.5(9) . 3_554
O7 Nd1 Na1 O3 -5.9(13) . 3_554
O1 Nd1 Na1 O3 -28.9(8) . 3_554
O3 Nd1 Na1 O3 49.1(13) . 3_554
O6 Nd1 Na1 O3 -161.1(8) . 3_554
O10 Nd1 Na1 O3 -93.9(10) . 3_554
O8 Nd1 Na1 O3 175.4(15) . 3_554
O2 Nd1 Na1 O3 -70.8(8) . 3_554
O5 Nd1 Na1 O3 167.7(10) . 3_554
O4 Nd1 Na1 O3 43.2(8) . 3_554
C24 Nd1 Na1 O3 -30(14) . 3_554
C18 Nd1 Na1 O3 -173.7(9) . 3_554
O9 Nd1 Na1 O2 -175.7(8) . .
O7 Nd1 Na1 O2 64.9(13) . .
O1 Nd1 Na1 O2 41.9(6) . .
O3 Nd1 Na1 O2 119.9(8) . .
O6 Nd1 Na1 O2 -90.2(6) . .
O10 Nd1 Na1 O2 -23.1(8) . .
O8 Nd1 Na1 O2 -113.8(14) . .
O5 Nd1 Na1 O2 -121.4(7) . .
O4 Nd1 Na1 O2 114.1(7) . .
C24 Nd1 Na1 O2 41(14) . .
C18 Nd1 Na1 O2 -102.9(7) . .
O9 Nd1 Na1 O2 -12.3(9) . 3_554
O7 Nd1 Na1 O2 -131.8(13) . 3_554
O1 Nd1 Na1 O2 -154.8(8) . 3_554
O3 Nd1 Na1 O2 -76.8(8) . 3_554
O6 Nd1 Na1 O2 73.1(7) . 3_554
O10 Nd1 Na1 O2 140.2(8) . 3_554
O8 Nd1 Na1 O2 49.6(15) . 3_554
O2 Nd1 Na1 O2 163.3(10) . 3_554
O5 Nd1 Na1 O2 41.9(8) . 3_554
O4 Nd1 Na1 O2 -82.6(8) . 3_554
C24 Nd1 Na1 O2 -156(14) . 3_554
C18 Nd1 Na1 O2 60.4(8) . 3_554
O9 Nd1 Na1 Nd1 -92.0(6) . 3_554
O7 Nd1 Na1 Nd1 148.6(12) . 3_554
O1 Nd1 Na1 Nd1 125.6(4) . 3_554
O3 Nd1 Na1 Nd1 -156.4(6) . 3_554
O6 Nd1 Na1 Nd1 -6.5(4) . 3_554
O10 Nd1 Na1 Nd1 60.6(6) . 3_554
O8 Nd1 Na1 Nd1 -30.1(13) . 3_554
O2 Nd1 Na1 Nd1 83.7(5) . 3_554
O5 Nd1 Na1 Nd1 -37.8(5) . 3_554
O4 Nd1 Na1 Nd1 -162.3(5) . 3_554
C24 Nd1 Na1 Nd1 124(14) . 3_554
C18 Nd1 Na1 Nd1 -19.2(5) . 3_554
O9 Nd1 O1 C6 -124.6(16) . .
O7 Nd1 O1 C6 156.6(16) . .
O3 Nd1 O1 C6 -75.8(14) . .
O6 Nd1 O1 C6 37.7(17) . .
O10 Nd1 O1 C6 80.6(15) . .
O8 Nd1 O1 C6 133.8(14) . .
O2 Nd1 O1 C6 -1.1(13) . .
O5 Nd1 O1 C6 -22.9(16) . .
O4 Nd1 O1 C6 -128.3(15) . .
C24 Nd1 O1 C6 145.2(16) . .
C18 Nd1 O1 C6 5.7(18) . .
O5 Na1 O2 C6 -138(2) . .
O5 Na1 O2 C6 115.2(19) 3_554 .
O3 Na1 O2 C6 -60.3(19) . .
O3 Na1 O2 C6 39(2) 3_554 .
O2 Na1 O2 C6 168.0(19) 3_554 .
Nd1 Na1 O2 C6 -99.0(19) . .
Nd1 Na1 O2 C6 87(2) 3_554 .
O5 Na1 O2 Nd1 -38.5(5) . .
O5 Na1 O2 Nd1 -145.8(5) 3_554 .
O3 Na1 O2 Nd1 38.7(5) . .
O3 Na1 O2 Nd1 138.4(5) 3_554 .
O2 Na1 O2 Nd1 -93.0(3) 3_554 .
Nd1 Na1 O2 Nd1 -174.2(4) 3_554 .
O9 Nd1 O2 C6 131.1(15) . .
O7 Nd1 O2 C6 -24.4(14) . .
O1 Nd1 O2 C6 1.1(12) . .
O3 Nd1 O2 C6 87.5(13) . .
O6 Nd1 O2 C6 -149.8(13) . .
O10 Nd1 O2 C6 -78.3(14) . .
O8 Nd1 O2 C6 -94.1(14) . .
O5 Nd1 O2 C6 160.3(13) . .
O4 Nd1 O2 C6 53.2(13) . .
C24 Nd1 O2 C6 -52.6(16) . .
C18 Nd1 O2 C6 -173.4(14) . .
O9 Nd1 O2 Na1 6.6(12) . .
O7 Nd1 O2 Na1 -149.0(6) . .
O1 Nd1 O2 Na1 -123.5(8) . .
O3 Nd1 O2 Na1 -37.0(5) . .
O6 Nd1 O2 Na1 85.6(5) . .
O10 Nd1 O2 Na1 157.1(7) . .
O8 Nd1 O2 Na1 141.4(7) . .
O5 Nd1 O2 Na1 35.8(4) . .
O4 Nd1 O2 Na1 -71.4(6) . .
C24 Nd1 O2 Na1 -177.2(9) . .
C18 Nd1 O2 Na1 62.0(6) . .
O5 Na1 O3 C12 177(8) . .
O5 Na1 O3 C12 69(9) 3_554 .
O3 Na1 O3 C12 -13(7) 3_554 .
O2 Na1 O3 C12 97(8) . .
O2 Na1 O3 C12 -93(8) 3_554 .
Nd1 Na1 O3 C12 136(8) . .
Nd1 Na1 O3 C12 -46(8) 3_554 .
O5 Na1 O3 Nd1 40.3(5) . .
O5 Na1 O3 Nd1 -67(4) 3_554 .
O3 Na1 O3 Nd1 -149.6(8) 3_554 .
O2 Na1 O3 Nd1 -39.6(5) . .
O2 Na1 O3 Nd1 130.8(6) 3_554 .
Nd1 Na1 O3 Nd1 177.4(2) 3_554 .
O9 Nd1 O3 C12 73.4(14) . .
O7 Nd1 O3 C12 -18.3(16) . .
O1 Nd1 O3 C12 -79.2(14) . .
O6 Nd1 O3 C12 154.2(13) . .
O10 Nd1 O3 C12 -113.6(15) . .
O8 Nd1 O3 C12 47.8(18) . .
O2 Nd1 O3 C12 -133.9(14) . .
O5 Nd1 O3 C12 151.3(15) . .
O4 Nd1 O3 C12 1.0(13) . .
C24 Nd1 O3 C12 4(2) . .
C18 Nd1 O3 C12 151.8(14) . .
O9 Nd1 O3 Na1 -115.3(8) . .
O7 Nd1 O3 Na1 153.1(7) . .
O1 Nd1 O3 Na1 92.1(6) . .
O6 Nd1 O3 Na1 -34.4(9) . .
O10 Nd1 O3 Na1 57.8(11) . .
O8 Nd1 O3 Na1 -140.8(8) . .
O2 Nd1 O3 Na1 37.4(5) . .
O5 Nd1 O3 Na1 -37.4(5) . .
O4 Nd1 O3 Na1 172.3(10) . .
C24 Nd1 O3 Na1 175.6(10) . .
C18 Nd1 O3 Na1 -36.9(7) . .
O9 Nd1 O4 C12 -95.1(17) . .
O7 Nd1 O4 C12 161.3(17) . .
O1 Nd1 O4 C12 82.6(16) . .
O3 Nd1 O4 C12 -1.1(14) . .
O6 Nd1 O4 C12 -71(2) . .
O10 Nd1 O4 C12 121.7(16) . .
O8 Nd1 O4 C12 -157.8(15) . .
O2 Nd1 O4 C12 42.0(17) . .
O5 Nd1 O4 C12 -30.4(17) . .
C24 Nd1 O4 C12 -179.0(17) . .
C18 Nd1 O4 C12 -44.6(19) . .
O5 Na1 O5 C18 34.1(17) 3_554 .
O3 Na1 O5 C18 -136(2) . .
O3 Na1 O5 C18 139(3) 3_554 .
O2 Na1 O5 C18 -58.3(19) . .
O2 Na1 O5 C18 112.0(19) 3_554 .
Nd1 Na1 O5 C18 -97(2) . .
Nd1 Na1 O5 C18 80(2) 3_554 .
O5 Na1 O5 Nd1 131.0(6) 3_554 .
O3 Na1 O5 Nd1 -39.4(5) . .
O3 Na1 O5 Nd1 -124(3) 3_554 .
O2 Na1 O5 Nd1 38.6(5) . .
O2 Na1 O5 Nd1 -151.2(5) 3_554 .
Nd1 Na1 O5 Nd1 176.6(2) 3_554 .
O9 Nd1 O5 C18 -95.2(15) . .
O7 Nd1 O5 C18 -55(4) . .
O1 Nd1 O5 C18 122.4(13) . .
O3 Nd1 O5 C18 178.9(15) . .
O6 Nd1 O5 C18 2.3(13) . .
O10 Nd1 O5 C18 44.2(15) . .
O8 Nd1 O5 C18 -35.6(16) . .
O2 Nd1 O5 C18 104.1(14) . .
O4 Nd1 O5 C18 -157.0(13) . .
C24 Nd1 O5 C18 -38(2) . .
O9 Nd1 O5 Na1 123.9(8) . .
O7 Nd1 O5 Na1 164(3) . .
O1 Nd1 O5 Na1 -18.5(8) . .
O3 Nd1 O5 Na1 38.0(5) . .
O6 Nd1 O5 Na1 -138.6(9) . .
O10 Nd1 O5 Na1 -96.7(8) . .
O8 Nd1 O5 Na1 -176.5(6) . .
O2 Nd1 O5 Na1 -36.7(5) . .
O4 Nd1 O5 Na1 62.1(7) . .
C24 Nd1 O5 Na1 -178.5(12) . .
C18 Nd1 O5 Na1 -140.9(16) . .
O9 Nd1 O6 C18 71.5(16) . .
O7 Nd1 O6 C18 166.4(15) . .
O1 Nd1 O6 C18 -97.9(16) . .
O3 Nd1 O6 C18 -5.9(18) . .
O10 Nd1 O6 C18 -140.9(17) . .
O8 Nd1 O6 C18 142.7(17) . .
O2 Nd1 O6 C18 -68.3(16) . .
O5 Nd1 O6 C18 -2.4(14) . .
O4 Nd1 O6 C18 49(2) . .
C24 Nd1 O6 C18 154.8(17) . .
O9 Nd1 O6 Na2 -62.2(10) . .
O7 Nd1 O6 Na2 32.7(12) . .
O1 Nd1 O6 Na2 128.4(9) . .
O3 Nd1 O6 Na2 -139.6(9) . .
O10 Nd1 O6 Na2 85.5(10) . .
O8 Nd1 O6 Na2 9.1(9) . .
O2 Nd1 O6 Na2 158.1(9) . .
O5 Nd1 O6 Na2 -136.0(12) . .
O4 Nd1 O6 Na2 -84.8(14) . .
C24 Nd1 O6 Na2 21.1(11) . .
C18 Nd1 O6 Na2 -134(2) . .
O9 Nd1 O7 C24 63(2) . .
O1 Nd1 O7 C24 -154(2) . .
O3 Nd1 O7 C24 145(2) . .
O6 Nd1 O7 C24 -27(2) . .
O10 Nd1 O7 C24 -79(2) . .
O8 Nd1 O7 C24 2(2) . .
O2 Nd1 O7 C24 -133(2) . .
O5 Nd1 O7 C24 24(4) . .
O4 Nd1 O7 C24 130(2) . .
C18 Nd1 O7 C24 -17(3) . .
O9 Nd1 O8 C24 -116(2) . .
O7 Nd1 O8 C24 -2.0(19) . .
O1 Nd1 O8 C24 26(2) . .
O3 Nd1 O8 C24 -89(2) . .
O6 Nd1 O8 C24 153(2) . .
O10 Nd1 O8 C24 78(2) . .
O2 Nd1 O8 C24 94(2) . .
O5 Nd1 O8 C24 -177.4(19) . .
O4 Nd1 O8 C24 -53(2) . .
C18 Nd1 O8 C24 168(2) . .
O9 Nd1 O8 Na2 82.6(11) . .
O7 Nd1 O8 Na2 -163.9(14) . .
O1 Nd1 O8 Na2 -136.0(9) . .
O3 Nd1 O8 Na2 109.4(12) . .
O6 Nd1 O8 Na2 -9.0(10) . .
O10 Nd1 O8 Na2 -83.6(11) . .
O2 Nd1 O8 Na2 -67.9(13) . .
O5 Nd1 O8 Na2 20.8(12) . .
O4 Nd1 O8 Na2 144.9(10) . .
C24 Nd1 O8 Na2 -162(3) . .
C18 Nd1 O8 Na2 5.7(11) . .
C5 N1 C1 C2 0.0 . .
Cu2 N1 C1 C2 -163.2(9) 2_654 .
N1 C1 C2 C3 0.0 . .
C1 C2 C3 C4 0.0 . .
C1 C2 C3 C6 175.7(16) . .
C2 C3 C4 C5 0.0 . .
C6 C3 C4 C5 -175.6(17) . .
C3 C4 C5 N1 0.0 . .
C1 N1 C5 C4 0.0 . .
Cu2 N1 C5 C4 163.1(10) 2_654 .
C11 N2 C7 C8 0.0 . .
Cu3 N2 C7 C8 -169.3(11) 1_655 .
N2 C7 C8 C9 0.0 . .
C7 C8 C9 C10 0.0 . .
C7 C8 C9 C12 178.5(17) . .
C8 C9 C10 C11 0.0 . .
C12 C9 C10 C11 -178.5(16) . .
C9 C10 C11 N2 0.0 . .
C7 N2 C11 C10 0.0 . .
Cu3 N2 C11 C10 169.1(10) 1_655 .
Cu4 Cu1 N3 C13 54.1(15) . .
Cu3 Cu1 N3 C13 -176.9(6) . .
I2 Cu1 N3 C13 -16.4(9) . .
I3 Cu1 N3 C13 115.6(7) . .
Cu2 Cu1 N3 C13 -87.6(9) . .
I1 Cu1 N3 C13 -129.1(8) . .
Cu4 Cu1 N3 C17 -135.1(9) . .
Cu3 Cu1 N3 C17 -6.1(10) . .
I2 Cu1 N3 C17 154.4(6) . .
I3 Cu1 N3 C17 -73.5(7) . .
Cu2 Cu1 N3 C17 83.2(8) . .
I1 Cu1 N3 C17 41.7(7) . .
C17 N3 C13 C14 0.0 . .
Cu1 N3 C13 C14 170.7(10) . .
N3 C13 C14 C15 0.0 . .
C13 C14 C15 C16 0.0 . .
C13 C14 C15 C18 -175.1(15) . .
C14 C15 C16 C17 0.0 . .
C18 C15 C16 C17 175.3(14) . .
C15 C16 C17 N3 0.0 . .
C13 N3 C17 C16 0.0 . .
Cu1 N3 C17 C16 -170.9(10) . .
C23 N4 C19 C20 0.0 . .
Cu4 N4 C19 C20 -170.0(13) 5_545 .
N4 C19 C20 C21 0.0 . .
C19 C20 C21 C22 0.0 . .
C19 C20 C21 C24 177(2) . .
C20 C21 C22 C23 0.0 . .
C24 C21 C22 C23 -177(2) . .
C21 C22 C23 N4 0.0 . .
C19 N4 C23 C22 0.0 . .
Cu4 N4 C23 C22 169.7(13) 5_545 .
Nd1 O1 C6 O2 2(2) . .
Nd1 O1 C6 C3 178.6(19) . .
Na1 O2 C6 O1 97(2) . .
Nd1 O2 C6 O1 -2(2) . .
Na1 O2 C6 C3 -80(3) . .
Nd1 O2 C6 C3 -178.7(19) . .
Na1 O2 C6 Nd1 98.4(14) . .
C4 C3 C6 O1 -174.0(18) . .
C2 C3 C6 O1 10(3) . .
C4 C3 C6 O2 3(3) . .
C2 C3 C6 O2 -173.1(16) . .
C4 C3 C6 Nd1 -95(71) . .
C2 C3 C6 Nd1 90(72) . .
O9 Nd1 C6 O1 93.8(19) . .
O7 Nd1 C6 O1 -22.7(15) . .
O3 Nd1 C6 O1 95.9(15) . .
O6 Nd1 C6 O1 -150.2(14) . .
O10 Nd1 C6 O1 -89.9(15) . .
O8 Nd1 C6 O1 -64.0(17) . .
O2 Nd1 C6 O1 178(2) . .
O5 Nd1 C6 O1 159.7(14) . .
O4 Nd1 C6 O1 48.5(14) . .
C24 Nd1 C6 O1 -39.8(17) . .
C18 Nd1 C6 O1 -175.4(14) . .
O9 Nd1 C6 O2 -84.2(19) . .
O7 Nd1 C6 O2 159.3(12) . .
O1 Nd1 C6 O2 -178(2) . .
O3 Nd1 C6 O2 -82.1(12) . .
O6 Nd1 C6 O2 31.8(13) . .
O10 Nd1 C6 O2 92.1(13) . .
O8 Nd1 C6 O2 118.0(12) . .
O5 Nd1 C6 O2 -18.3(12) . .
O4 Nd1 C6 O2 -129.5(12) . .
C24 Nd1 C6 O2 142.2(13) . .
C18 Nd1 C6 O2 6.6(14) . .
O9 Nd1 C6 C3 14(72) . .
O7 Nd1 C6 C3 -103(72) . .
O1 Nd1 C6 C3 -80(71) . .
O3 Nd1 C6 C3 16(72) . .
O6 Nd1 C6 C3 130(72) . .
O10 Nd1 C6 C3 -170(100) . .
O8 Nd1 C6 C3 -144(71) . .
O2 Nd1 C6 C3 98(72) . .
O5 Nd1 C6 C3 80(72) . .
O4 Nd1 C6 C3 -32(72) . .
C24 Nd1 C6 C3 -120(72) . .
C18 Nd1 C6 C3 104(72) . .
Nd1 O4 C12 O3 2(3) . .
Nd1 O4 C12 C9 -176.3(18) . .
Na1 O3 C12 O4 -138(6) . .
Nd1 O3 C12 O4 -2(3) . .
Na1 O3 C12 C9 40(9) . .
Nd1 O3 C12 C9 176.4(15) . .
Na1 O3 C12 Nd1 -136(8) . .
C8 C9 C12 O4 -173(2) . .
C10 C9 C12 O4 5(3) . .
C8 C9 C12 O3 8(3) . .
C10 C9 C12 O3 -173.3(16) . .
C8 C9 C12 Nd1 40(14) . .
C10 C9 C12 Nd1 -142(13) . .
O9 Nd1 C12 O4 77.2(17) . .
O7 Nd1 C12 O4 -17.8(17) . .
O1 Nd1 C12 O4 -89.3(16) . .
O3 Nd1 C12 O4 178(2) . .
O6 Nd1 C12 O4 141.1(15) . .
O10 Nd1 C12 O4 -84.1(19) . .
O8 Nd1 C12 O4 27.5(19) . .
O2 Nd1 C12 O4 -139.8(16) . .
O5 Nd1 C12 O4 151.9(16) . .
C24 Nd1 C12 O4 1.1(18) . .
C18 Nd1 C12 O4 146.4(15) . .
O9 Nd1 C12 O3 -100.9(15) . .
O7 Nd1 C12 O3 164.1(14) . .
O1 Nd1 C12 O3 92.5(14) . .
O6 Nd1 C12 O3 -37.0(18) . .
O10 Nd1 C12 O3 97.8(16) . .
O8 Nd1 C12 O3 -150.7(13) . .
O2 Nd1 C12 O3 42.1(13) . .
O5 Nd1 C12 O3 -26.3(14) . .
O4 Nd1 C12 O3 -178(2) . .
C24 Nd1 C12 O3 -177.0(14) . .
C18 Nd1 C12 O3 -31.7(15) . .
O9 Nd1 C12 C9 -134(14) . .
O7 Nd1 C12 C9 131(14) . .
O1 Nd1 C12 C9 59(14) . .
O3 Nd1 C12 C9 -33(13) . .
O6 Nd1 C12 C9 -70(14) . .
O10 Nd1 C12 C9 64(14) . .
O8 Nd1 C12 C9 176(13) . .
O2 Nd1 C12 C9 9(14) . .
O5 Nd1 C12 C9 -60(14) . .
O4 Nd1 C12 C9 149(14) . .
C24 Nd1 C12 C9 150(13) . .
C18 Nd1 C12 C9 -65(14) . .
Nd1 O6 C18 O5 5(3) . .
Na2 O6 C18 O5 120(2) . .
Nd1 O6 C18 C15 178.6(17) . .
Na2 O6 C18 C15 -66(3) . .
Na2 O6 C18 Nd1 115.7(19) . .
Na1 O5 C18 O6 94(3) . .
Nd1 O5 C18 O6 -5(3) . .
Na1 O5 C18 C15 -80(3) . .
Nd1 O5 C18 C15 -178.9(15) . .
Na1 O5 C18 Nd1 98.6(17) . .
C16 C15 C18 O6 -5(3) . .
C14 C15 C18 O6 170.2(18) . .
C16 C15 C18 O5 169.6(15) . .
C14 C15 C18 O5 -15(2) . .
C16 C15 C18 Nd1 148(31) . .
C14 C15 C18 Nd1 -37(32) . .
O9 Nd1 C18 O6 -105.5(16) . .
O7 Nd1 C18 O6 -21(2) . .
O1 Nd1 C18 O6 102.4(16) . .
O3 Nd1 C18 O6 174.8(16) . .
O10 Nd1 C18 O6 36.6(16) . .
O8 Nd1 C18 O6 -35.8(17) . .
O2 Nd1 C18 O6 107.9(16) . .
O5 Nd1 C18 O6 176(2) . .
O4 Nd1 C18 O6 -153.3(15) . .
C24 Nd1 C18 O6 -29.3(19) . .
O9 Nd1 C18 O5 78.7(14) . .
O7 Nd1 C18 O5 163.4(14) . .
O1 Nd1 C18 O5 -73.4(15) . .
O3 Nd1 C18 O5 -1.0(14) . .
O6 Nd1 C18 O5 -176(2) . .
O10 Nd1 C18 O5 -139.2(14) . .
O8 Nd1 C18 O5 148.4(14) . .
O2 Nd1 C18 O5 -67.8(13) . .
O4 Nd1 C18 O5 30.9(17) . .
C24 Nd1 C18 O5 154.9(14) . .
O9 Nd1 C18 C15 101(32) . .
O7 Nd1 C18 C15 -175(100) . .
O1 Nd1 C18 C15 -51(32) . .
O3 Nd1 C18 C15 21(32) . .
O6 Nd1 C18 C15 -154(33) . .
O10 Nd1 C18 C15 -117(32) . .
O8 Nd1 C18 C15 170(32) . .
O2 Nd1 C18 C15 -46(32) . .
O5 Nd1 C18 C15 22(31) . .
O4 Nd1 C18 C15 53(32) . .
C24 Nd1 C18 C15 177(100) . .
Nd1 O7 C24 O8 -4(4) . .
Nd1 O7 C24 C21 166(2) . .
Nd1 O8 C24 O7 4(4) . .
Na2 O8 C24 O7 135(4) . .
Nd1 O8 C24 C21 -167(3) . .
Na2 O8 C24 C21 -35(7) . .
Na2 O8 C24 Nd1 131(5) . .
C20 C21 C24 O7 0(4) . .
C22 C21 C24 O7 177(2) . .
C20 C21 C24 O8 171(2) . .
C22 C21 C24 O8 -12(4) . .
C20 C21 C24 Nd1 77(8) . .
C22 C21 C24 Nd1 -107(7) . .
O9 Nd1 C24 O7 -117(2) . .
O1 Nd1 C24 O7 25(2) . .
O3 Nd1 C24 O7 -49(3) . .
O6 Nd1 C24 O7 157(2) . .
O10 Nd1 C24 O7 91(2) . .
O8 Nd1 C24 O7 -176(4) . .
O2 Nd1 C24 O7 65(2) . .
O5 Nd1 C24 O7 -172.4(15) . .
O4 Nd1 C24 O7 -47(2) . .
C18 Nd1 C24 O7 169.3(18) . .
O9 Nd1 C24 O8 59(2) . .
O7 Nd1 C24 O8 176(4) . .
O1 Nd1 C24 O8 -158.2(19) . .
O3 Nd1 C24 O8 127.1(17) . .
O6 Nd1 C24 O8 -26(2) . .
O10 Nd1 C24 O8 -92(2) . .
O2 Nd1 C24 O8 -118.4(18) . .
O5 Nd1 C24 O8 4(3) . .
O4 Nd1 C24 O8 130(2) . .
C18 Nd1 C24 O8 -14(2) . .
O9 Nd1 C24 C21 160(8) . .
O7 Nd1 C24 C21 -83(8) . .
O1 Nd1 C24 C21 -57(8) . .
O3 Nd1 C24 C21 -132(7) . .
O6 Nd1 C24 C21 75(8) . .
O10 Nd1 C24 C21 9(7) . .
O8 Nd1 C24 C21 101(8) . .
O2 Nd1 C24 C21 -17(8) . .
O5 Nd1 C24 C21 105(7) . .
O4 Nd1 C24 C21 -129(8) . .
C18 Nd1 C24 C21 87(8) . .
C18 O6 Na2 O8 -119(2) . .
Nd1 O6 Na2 O8 -9.0(9) . .
C18 O6 Na2 Nd1 -110(2) . .
C24 O8 Na2 O6 -120(5) . .
Nd1 O8 Na2 O6 8.9(9) . .
C24 O8 Na2 Nd1 -129(6) . .
O9 Nd1 Na2 O6 110.7(11) . .
O7 Nd1 Na2 O6 -152.8(10) . .
O1 Nd1 Na2 O6 -90.2(11) . .
O3 Nd1 Na2 O6 66.4(12) . .
O10 Nd1 Na2 O6 -81.6(10) . .
O8 Nd1 Na2 O6 -165.6(15) . .
O2 Nd1 Na2 O6 -25.4(10) . .
O5 Nd1 Na2 O6 33.2(9) . .
O4 Nd1 Na2 O6 144.0(9) . .
C24 Nd1 Na2 O6 -156.5(13) . .
C18 Nd1 Na2 O6 21.2(9) . .
O9 Nd1 Na2 O8 -83.7(12) . .
O7 Nd1 Na2 O8 12.8(11) . .
O1 Nd1 Na2 O8 75.4(14) . .
O3 Nd1 Na2 O8 -128.0(11) . .
O6 Nd1 Na2 O8 165.6(15) . .
O10 Nd1 Na2 O8 83.9(12) . .
O2 Nd1 Na2 O8 140.2(10) . .
O5 Nd1 Na2 O8 -161.3(11) . .
O4 Nd1 Na2 O8 -50.5(13) . .
C24 Nd1 Na2 O8 9.0(13) . .
C18 Nd1 Na2 O8 -173.2(13) . .
